data_7020973
loop_
_publ_author_name
'Nordheider, Andreas'
'Chivers, Tristram'
'Thirumoorthi, Ramalingam'
'Athukorala Arachchige, Kasun S.'
'Slawin, Alexandra M. Z.'
'Woollins, J. Derek'
'Vargas-Baca, Ignacio'

_publ_section_title
;
 A planar dianionic ditelluride and a cyclic tritelluride supported by
 P2N2 rings
;
_journal_issue 10
_journal_name_full 'Dalton Transactions'
_journal_page_first 3291
_journal_paper_doi 10.1039/c2dt32716c
_journal_volume 42
_journal_year 2013
_chemical_formula_moiety 'C16 H36 N4 P2 Te3'
_chemical_formula_sum 'C16 H36 N4 P2 Te3'
_chemical_formula_weight 729.23
_chemical_name_systematic
;
?
;
_space_group_IT_number 15
_symmetry_cell_setting monoclinic
_symmetry_space_group_name_Hall '-C 2yc'
_symmetry_space_group_name_H-M 'C 1 2/c 1'
_atom_sites_solution_hydrogens geom
_atom_sites_solution_primary direct
_atom_sites_solution_secondary difmap
_audit_creation_method SHELXL-97
_cell_angle_alpha 90.0000(9)
_cell_angle_beta 107.3540(11)
_cell_angle_gamma 90.0000(12)
_cell_formula_units_Z 8
_cell_length_a 33.1490(2)
_cell_length_b 14.2630(3)
_cell_length_c 11.5420(3)
_cell_measurement_reflns_used 20122
_cell_measurement_temperature 173(2)
_cell_measurement_theta_max 27.4
_cell_measurement_theta_min 1.6
_cell_volume 5208.70(18)
_computing_cell_refinement 'HKL Scalepack (Otwinowski & Minor 1997)'
_computing_data_collection 'Collect (Nonius BV, 1997-2000)'
_computing_data_reduction DENZO-SMN
_computing_molecular_graphics 'SHELXTL (Sheldrick, 1996)'
_computing_publication_material 'SHELXL-97 (Sheldrick, 1997)'
_computing_structure_refinement 'SHELXL-97 (Sheldrick, 1997)'
_computing_structure_solution 'SHELXS-97 (Sheldrick, 1997)'
_diffrn_ambient_temperature 173(2)
_diffrn_measured_fraction_theta_full 0.994
_diffrn_measured_fraction_theta_max 0.994
_diffrn_measurement_device_type 'KappaCCD (Nonius, FR540C)'
_diffrn_measurement_method 'phi\omega scans'
_diffrn_radiation_monochromator 'horizonally mounted graphite crystal'
_diffrn_radiation_source 'Enraf Nonius FR590D, fine-focus sealed tube'
_diffrn_radiation_type MoK\a
_diffrn_radiation_wavelength 0.71073
_diffrn_reflns_av_R_equivalents 0.0408
_diffrn_reflns_av_sigmaI/netI 0.0296
_diffrn_reflns_limit_h_max 42
_diffrn_reflns_limit_h_min -42
_diffrn_reflns_limit_k_max 18
_diffrn_reflns_limit_k_min -18
_diffrn_reflns_limit_l_max 14
_diffrn_reflns_limit_l_min -14
_diffrn_reflns_number 20105
_diffrn_reflns_theta_full 27.42
_diffrn_reflns_theta_max 27.42
_diffrn_reflns_theta_min 3.13
_exptl_absorpt_coefficient_mu 3.469
_exptl_absorpt_correction_T_max 0.6810
_exptl_absorpt_correction_T_min 0.4328
_exptl_absorpt_correction_type integration
_exptl_absorpt_process_details SADABS
_exptl_crystal_colour black
_exptl_crystal_density_diffrn 1.860
_exptl_crystal_density_method 'not measured'
_exptl_crystal_description needle
_exptl_crystal_F_000 2768
_exptl_crystal_size_max 0.29
_exptl_crystal_size_mid 0.16
_exptl_crystal_size_min 0.12
_refine_diff_density_max 1.639
_refine_diff_density_min -1.532
_refine_diff_density_rms 0.114
_refine_ls_extinction_method none
_refine_ls_goodness_of_fit_ref 1.149
_refine_ls_hydrogen_treatment constr
_refine_ls_matrix_type full
_refine_ls_number_parameters 238
_refine_ls_number_reflns 5894
_refine_ls_number_restraints 0
_refine_ls_restrained_S_all 1.149
_refine_ls_R_factor_all 0.0416
_refine_ls_R_factor_gt 0.0358
_refine_ls_shift/su_max 0.001
_refine_ls_shift/su_mean 0.000
_refine_ls_structure_factor_coef Fsqd
_refine_ls_weighting_details 'calc w=1/[\s^2^(Fo^2^)+(0.0140P)^2^+38.3894P] where P=(Fo^2^+2Fc^2^)/3'
_refine_ls_weighting_scheme calc
_refine_ls_wR_factor_gt 0.0715
_refine_ls_wR_factor_ref 0.0742
_reflns_number_gt 5360
_reflns_number_total 5894
_reflns_threshold_expression >2sigma(I)
_cod_data_source_file c2dt32716c.txt
_cod_data_source_block 3
_cod_original_sg_symbol_Hall '-C 2yc '
_cod_original_sg_symbol_H-M 'C 2/c '
_cod_database_code 7020973

loop_
_symmetry_equiv_pos_as_xyz
'x, y, z'
'-x, y, -z+1/2'
'x+1/2, y+1/2, z'
'-x+1/2, y+1/2, -z+1/2'
'-x, -y, -z'
'x, -y, z-1/2'
'-x+1/2, -y+1/2, -z'
'x+1/2, -y+1/2, z-1/2'

loop_
_atom_site_label
_atom_site_type_symbol
_atom_site_fract_x
_atom_site_fract_y
_atom_site_fract_z
_atom_site_U_iso_or_equiv
_atom_site_adp_type
_atom_site_occupancy
_atom_site_symmetry_multiplicity
_atom_site_calc_flag
_atom_site_refinement_flags
Te1 Te 0.050937(9) 0.58337(2) -0.07386(3) 0.02841(8) Uani 1 1 d .
Te2 Te 0.096775(10) 0.66741(2) 0.29987(3) 0.03250(8) Uani 1 1 d .
Te3 Te 0.024403(10) 0.63504(3) 0.11785(3) 0.03985(10) Uani 1 1 d .
P1 P 0.10633(3) 0.71053(7) -0.04530(9) 0.01846(19) Uani 1 1 d .
P2 P 0.13315(3) 0.76152(7) 0.17299(9) 0.0197(2) Uani 1 1 d .
N1 N 0.11921(11) 0.7407(3) -0.1544(3) 0.0266(7) Uani 1 1 d .
N2 N 0.14420(10) 0.6792(2) 0.0830(3) 0.0217(7) Uani 1 1 d .
N3 N 0.09449(10) 0.7923(2) 0.0460(3) 0.0195(6) Uani 1 1 d .
N4 N 0.16737(12) 0.8301(3) 0.2350(3) 0.0309(8) Uani 1 1 d .
C1 C 0.11335(14) 0.7222(3) -0.2827(4) 0.0260(9) Uani 1 1 d .
C2 C 0.15669(16) 0.7016(4) -0.2974(5) 0.0412(12) Uani 1 1 d .
H2A H 0.1752 0.7537 -0.2672 0.062 Uiso 1 1 calc R
H2B H 0.1540 0.6921 -0.3817 0.062 Uiso 1 1 calc R
H2C H 0.1682 0.6462 -0.2524 0.062 Uiso 1 1 calc R
C3 C 0.09537(17) 0.8103(4) -0.3545(5) 0.0404(11) Uani 1 1 d .
H3A H 0.0680 0.8235 -0.3458 0.061 Uiso 1 1 calc R
H3B H 0.0928 0.8006 -0.4387 0.061 Uiso 1 1 calc R
H3C H 0.1140 0.8622 -0.3243 0.061 Uiso 1 1 calc R
C4 C 0.08425(19) 0.6392(4) -0.3291(4) 0.0446(13) Uani 1 1 d .
H4A H 0.0957 0.5844 -0.2826 0.067 Uiso 1 1 calc R
H4B H 0.0819 0.6283 -0.4130 0.067 Uiso 1 1 calc R
H4C H 0.0568 0.6523 -0.3211 0.067 Uiso 1 1 calc R
C5 C 0.18250(14) 0.6208(3) 0.0991(4) 0.0289(9) Uani 1 1 d .
C6 C 0.19784(16) 0.5853(4) 0.2303(4) 0.0412(12) Uani 1 1 d .
H6A H 0.2058 0.6377 0.2846 0.062 Uiso 1 1 calc R
H6B H 0.2218 0.5449 0.2401 0.062 Uiso 1 1 calc R
H6C H 0.1755 0.5511 0.2485 0.062 Uiso 1 1 calc R
C7 C 0.21666(15) 0.6797(4) 0.0696(5) 0.0433(12) Uani 1 1 d .
H7A H 0.2069 0.6993 -0.0137 0.065 Uiso 1 1 calc R
H7B H 0.2419 0.6429 0.0827 0.065 Uiso 1 1 calc R
H7C H 0.2226 0.7339 0.1212 0.065 Uiso 1 1 calc R
C8 C 0.17082(17) 0.5370(4) 0.0135(5) 0.0431(12) Uani 1 1 d .
H8A H 0.1507 0.4985 0.0363 0.065 Uiso 1 1 calc R
H8B H 0.1957 0.5009 0.0185 0.065 Uiso 1 1 calc R
H8C H 0.1587 0.5588 -0.0682 0.065 Uiso 1 1 calc R
C9 C 0.06994(14) 0.8803(3) 0.0149(4) 0.0294(9) Uani 1 1 d .
C10 C 0.09733(17) 0.9538(3) -0.0217(5) 0.0398(11) Uani 1 1 d .
H10A H 0.1225 0.9643 0.0446 0.060 Uiso 1 1 calc R
H10B H 0.0818 1.0114 -0.0415 0.060 Uiso 1 1 calc R
H10C H 0.1049 0.9320 -0.0911 0.060 Uiso 1 1 calc R
C11 C 0.05757(17) 0.9130(4) 0.1261(5) 0.0437(12) Uani 1 1 d .
H11A H 0.0401 0.8663 0.1471 0.066 Uiso 1 1 calc R
H11B H 0.0423 0.9709 0.1078 0.066 Uiso 1 1 calc R
H11C H 0.0826 0.9222 0.1931 0.066 Uiso 1 1 calc R
C12 C 0.03037(16) 0.8607(4) -0.0902(5) 0.0442(13) Uani 1 1 d .
H12A H 0.0384 0.8407 -0.1598 0.066 Uiso 1 1 calc R
H12B H 0.0137 0.9167 -0.1098 0.066 Uiso 1 1 calc R
H12C H 0.0141 0.8122 -0.0674 0.066 Uiso 1 1 calc R
C13 C 0.19016(15) 0.8762(3) 0.3471(4) 0.0324(10) Uani 1 1 d .
C14 C 0.1846(2) 0.9818(4) 0.3292(5) 0.0514(14) Uani 1 1 d .
H14A H 0.1947 1.0011 0.2630 0.077 Uiso 1 1 calc R
H14B H 0.2004 1.0135 0.4020 0.077 Uiso 1 1 calc R
H14C H 0.1552 0.9975 0.3113 0.077 Uiso 1 1 calc R
C15 C 0.1743(2) 0.8458(5) 0.4519(4) 0.0552(16) Uani 1 1 d .
H15A H 0.1444 0.8562 0.4311 0.083 Uiso 1 1 calc R
H15B H 0.1884 0.8816 0.5229 0.083 Uiso 1 1 calc R
H15C H 0.1802 0.7804 0.4680 0.083 Uiso 1 1 calc R
C16 C 0.23715(17) 0.8499(4) 0.3742(5) 0.0516(14) Uani 1 1 d .
H16A H 0.2403 0.7832 0.3837 0.077 Uiso 1 1 calc R
H16B H 0.2533 0.8803 0.4477 0.077 Uiso 1 1 calc R
H16C H 0.2471 0.8699 0.3082 0.077 Uiso 1 1 calc R

loop_
_atom_site_aniso_label
_atom_site_aniso_U_11
_atom_site_aniso_U_22
_atom_site_aniso_U_33
_atom_site_aniso_U_23
_atom_site_aniso_U_13
_atom_site_aniso_U_12
Te1 0.03085(15) 0.02893(15) 0.02589(15) -0.00370(11) 0.00915(11) -0.01194(12)
Te2 0.03743(17) 0.04071(18) 0.02182(14) 0.00091(12) 0.01258(12) -0.01251(13)
Te3 0.03091(16) 0.0592(2) 0.03432(17) -0.00966(15) 0.01712(13) -0.01945(15)
P1 0.0196(5) 0.0178(5) 0.0183(5) -0.0003(4) 0.0061(4) -0.0013(4)
P2 0.0189(5) 0.0218(5) 0.0181(5) 0.0007(4) 0.0053(4) -0.0014(4)
N1 0.0304(19) 0.0271(18) 0.0235(18) -0.0020(14) 0.0099(15) -0.0068(15)
N2 0.0201(16) 0.0234(17) 0.0208(16) 0.0017(13) 0.0050(13) 0.0021(13)
N3 0.0172(15) 0.0210(16) 0.0197(16) 0.0007(12) 0.0045(13) 0.0017(13)
N4 0.0277(19) 0.037(2) 0.0276(19) -0.0034(16) 0.0083(15) -0.0129(16)
C1 0.036(2) 0.028(2) 0.0160(19) 0.0006(15) 0.0108(17) -0.0024(18)
C2 0.047(3) 0.050(3) 0.034(3) 0.009(2) 0.025(2) 0.012(2)
C3 0.051(3) 0.037(3) 0.036(3) 0.010(2) 0.017(2) 0.011(2)
C4 0.066(4) 0.044(3) 0.028(2) -0.013(2) 0.020(2) -0.024(3)
C5 0.026(2) 0.029(2) 0.031(2) 0.0043(18) 0.0071(18) 0.0119(18)
C6 0.042(3) 0.040(3) 0.037(3) 0.008(2) 0.003(2) 0.018(2)
C7 0.024(2) 0.056(3) 0.053(3) 0.003(3) 0.015(2) 0.008(2)
C8 0.048(3) 0.038(3) 0.041(3) -0.005(2) 0.009(2) 0.016(2)
C9 0.030(2) 0.025(2) 0.031(2) -0.0016(17) 0.0059(18) 0.0116(18)
C10 0.054(3) 0.025(2) 0.041(3) 0.004(2) 0.015(2) 0.003(2)
C11 0.043(3) 0.045(3) 0.045(3) -0.010(2) 0.016(2) 0.016(2)
C12 0.037(3) 0.046(3) 0.040(3) -0.005(2) -0.005(2) 0.021(2)
C13 0.034(2) 0.036(2) 0.024(2) -0.0042(18) 0.0052(18) -0.014(2)
C14 0.065(4) 0.034(3) 0.055(3) -0.009(2) 0.018(3) -0.016(3)
C15 0.069(4) 0.072(4) 0.023(2) -0.008(2) 0.011(3) -0.034(3)
C16 0.037(3) 0.059(4) 0.048(3) 0.002(3) -0.004(2) -0.010(3)

loop_
_atom_type_symbol
_atom_type_description
_atom_type_scat_dispersion_real
_atom_type_scat_dispersion_imag
_atom_type_scat_source
C C 0.0033 0.0016 'International Tables Vol C Tables 4.2.6.8 and 6.1.1.4'
H H 0.0000 0.0000 'International Tables Vol C Tables 4.2.6.8 and 6.1.1.4'
P P 0.1023 0.0942 'International Tables Vol C Tables 4.2.6.8 and 6.1.1.4'
N N 0.0061 0.0033 'International Tables Vol C Tables 4.2.6.8 and 6.1.1.4'
Te Te -0.5308 1.6751 'International Tables Vol C Tables 4.2.6.8 and 6.1.1.4'

loop_
_geom_angle_atom_site_label_1
_geom_angle_atom_site_label_2
_geom_angle_atom_site_label_3
_geom_angle
P1 Te1 Te3 95.63(2)
P2 Te2 Te3 96.06(3)
Te1 Te3 Te2 104.500(14)
N1 P1 N2 119.06(19)
N1 P1 N3 119.91(18)
N2 P1 N3 83.48(16)
N1 P1 P2 130.57(14)
N2 P1 P2 41.51(12)
N3 P1 P2 41.98(11)
N1 P1 Te1 118.07(14)
N2 P1 Te1 104.18(12)
N3 P1 Te1 106.28(12)
P2 P1 Te1 111.31(4)
N4 P2 N2 118.40(19)
N4 P2 N3 120.7(2)
N2 P2 N3 83.91(16)
N4 P2 P1 130.85(15)
N2 P2 P1 41.88(11)
N3 P2 P1 42.04(11)
N4 P2 Te2 119.25(15)
N2 P2 Te2 102.47(12)
N3 P2 Te2 105.62(12)
P1 P2 Te2 109.74(4)
C1 N1 P1 144.2(3)
C5 N2 P2 130.7(3)
C5 N2 P1 130.0(3)
P2 N2 P1 96.61(17)
C9 N3 P2 130.5(3)
C9 N3 P1 130.2(3)
P2 N3 P1 95.97(16)
C13 N4 P2 146.9(3)
N1 C1 C4 112.1(3)
N1 C1 C2 107.6(4)
C4 C1 C2 109.3(4)
N1 C1 C3 108.4(4)
C4 C1 C3 110.3(4)
C2 C1 C3 109.1(4)
C1 C2 H2A 109.5
C1 C2 H2B 109.5
H2A C2 H2B 109.5
C1 C2 H2C 109.5
H2A C2 H2C 109.5
H2B C2 H2C 109.5
C1 C3 H3A 109.5
C1 C3 H3B 109.5
H3A C3 H3B 109.5
C1 C3 H3C 109.5
H3A C3 H3C 109.5
H3B C3 H3C 109.5
C1 C4 H4A 109.5
C1 C4 H4B 109.5
H4A C4 H4B 109.5
C1 C4 H4C 109.5
H4A C4 H4C 109.5
H4B C4 H4C 109.5
N2 C5 C8 108.5(4)
N2 C5 C7 109.1(4)
C8 C5 C7 110.4(4)
N2 C5 C6 109.2(4)
C8 C5 C6 109.0(4)
C7 C5 C6 110.6(4)
C5 C6 H6A 109.5
C5 C6 H6B 109.5
H6A C6 H6B 109.5
C5 C6 H6C 109.5
H6A C6 H6C 109.5
H6B C6 H6C 109.5
C5 C7 H7A 109.5
C5 C7 H7B 109.5
H7A C7 H7B 109.5
C5 C7 H7C 109.5
H7A C7 H7C 109.5
H7B C7 H7C 109.5
C5 C8 H8A 109.5
C5 C8 H8B 109.5
H8A C8 H8B 109.5
C5 C8 H8C 109.5
H8A C8 H8C 109.5
H8B C8 H8C 109.5
N3 C9 C12 108.5(4)
N3 C9 C10 108.7(4)
C12 C9 C10 110.4(4)
N3 C9 C11 108.6(4)
C12 C9 C11 109.9(4)
C10 C9 C11 110.6(4)
C9 C10 H10A 109.5
C9 C10 H10B 109.5
H10A C10 H10B 109.5
C9 C10 H10C 109.5
H10A C10 H10C 109.5
H10B C10 H10C 109.5
C9 C11 H11A 109.5
C9 C11 H11B 109.5
H11A C11 H11B 109.5
C9 C11 H11C 109.5
H11A C11 H11C 109.5
H11B C11 H11C 109.5
C9 C12 H12A 109.5
C9 C12 H12B 109.5
H12A C12 H12B 109.5
C9 C12 H12C 109.5
H12A C12 H12C 109.5
H12B C12 H12C 109.5
N4 C13 C15 111.7(4)
N4 C13 C14 108.5(4)
C15 C13 C14 109.5(5)
N4 C13 C16 107.3(4)
C15 C13 C16 109.7(5)
C14 C13 C16 110.0(4)
C13 C14 H14A 109.5
C13 C14 H14B 109.5
H14A C14 H14B 109.5
C13 C14 H14C 109.5
H14A C14 H14C 109.5
H14B C14 H14C 109.5
C13 C15 H15A 109.5
C13 C15 H15B 109.5
H15A C15 H15B 109.5
C13 C15 H15C 109.5
H15A C15 H15C 109.5
H15B C15 H15C 109.5
C13 C16 H16A 109.5
C13 C16 H16B 109.5
H16A C16 H16B 109.5
C13 C16 H16C 109.5
H16A C16 H16C 109.5
H16B C16 H16C 109.5

loop_
_geom_bond_atom_site_label_1
_geom_bond_atom_site_label_2
_geom_bond_distance
Te1 P1 2.5317(10)
Te1 Te3 2.7155(4)
Te2 P2 2.5405(10)
Te2 Te3 2.7158(4)
P1 N1 1.508(3)
P1 N2 1.691(3)
P1 N3 1.694(3)
P1 P2 2.5161(14)
P2 N4 1.507(4)
P2 N2 1.679(3)
P2 N3 1.692(3)
N1 C1 1.459(5)
N2 C5 1.483(5)
N3 C9 1.481(5)
N4 C13 1.448(5)
C1 C4 1.521(6)
C1 C2 1.524(6)
C1 C3 1.524(6)
C2 H2A 0.9600
C2 H2B 0.9600
C2 H2C 0.9600
C3 H3A 0.9600
C3 H3B 0.9600
C3 H3C 0.9600
C4 H4A 0.9600
C4 H4B 0.9600
C4 H4C 0.9600
C5 C8 1.526(7)
C5 C7 1.528(7)
C5 C6 1.533(6)
C6 H6A 0.9600
C6 H6B 0.9600
C6 H6C 0.9600
C7 H7A 0.9600
C7 H7B 0.9600
C7 H7C 0.9600
C8 H8A 0.9600
C8 H8B 0.9600
C8 H8C 0.9600
C9 C12 1.524(6)
C9 C10 1.526(7)
C9 C11 1.532(6)
C10 H10A 0.9600
C10 H10B 0.9600
C10 H10C 0.9600
C11 H11A 0.9600
C11 H11B 0.9600
C11 H11C 0.9600
C12 H12A 0.9600
C12 H12B 0.9600
C12 H12C 0.9600
C13 C15 1.519(7)
C13 C14 1.524(7)
C13 C16 1.541(7)
C14 H14A 0.9600
C14 H14B 0.9600
C14 H14C 0.9600
C15 H15A 0.9600
C15 H15B 0.9600
C15 H15C 0.9600
C16 H16A 0.9600
C16 H16B 0.9600
C16 H16C 0.9600
